data_7225435
loop_
_publ_author_name
'Nie, Ai-Yang'
'Tong, Yong-Li'
'Zhou, Hu'
'Cao, Ling-Ling'
'Yu, Hui'
'Shi, Chao'
'Yuan, Aihua'

_publ_section_title
;
 Eight Zn(II) and Cd(II) complexes based on the aromatic C-centered
 triangular multicarboxylate and N-donor mixed ligands
;
_journal_name_full 'RSC Adv.'
_journal_paper_doi 10.1039/C6RA10144E
_journal_year 2016
_chemical_formula_moiety 'C64 H42 Cd3 N4 O14, 2(C3 H7 N O)'
_chemical_formula_sum 'C70 H56 Cd3 N6 O16'
_chemical_formula_weight 1574.40
_space_group_crystal_system triclinic
_space_group_IT_number 2
_space_group_name_Hall '-P 1'
_space_group_name_H-M_alt 'P -1'
_symmetry_space_group_name_Hall '-P 1'
_symmetry_space_group_name_H-M 'P -1'
_atom_sites_solution_hydrogens mixed
_audit_creation_method SHELXL-2014/7
_audit_update_record
;
2015-12-23 deposited with the CCDC.
2016-05-23 downloaded from the CCDC.
;
_cell_angle_alpha 64.597(3)
_cell_angle_beta 79.867(4)
_cell_angle_gamma 64.592(3)
_cell_formula_units_Z 1
_cell_length_a 13.179(2)
_cell_length_b 13.630(2)
_cell_length_c 13.915(2)
_cell_measurement_reflns_used 3869
_cell_measurement_temperature 291(2)
_cell_measurement_theta_max 25.13
_cell_measurement_theta_min 2.11
_cell_volume 2039.4(5)
_computing_cell_refinement SMART
_computing_data_collection 'SMART (Bruker, 2008)'
_computing_data_reduction 'SAINT (Bruker, 2008)'
_computing_molecular_graphics 'SHELXTL (Bruker, 2008)'
_computing_publication_material 'SHELXTL (Bruker, 2008)'
_computing_structure_refinement 'SHELXL-2014/7 (Sheldrick, 2014)'
_computing_structure_solution 'SHELXTL (Bruker, 2008)'
_diffrn_ambient_temperature 293(2)
_diffrn_measured_fraction_theta_full 0.994
_diffrn_measured_fraction_theta_max 0.995
_diffrn_measurement_device_type 'Bruker Smart Aepex CCD'
_diffrn_measurement_method 'phi and omega scans'
_diffrn_radiation_type MoK\a
_diffrn_radiation_wavelength 0.71073
_diffrn_reflns_av_R_equivalents 0.0181
_diffrn_reflns_av_unetI/netI 0.0442
_diffrn_reflns_Laue_measured_fraction_full 0.994
_diffrn_reflns_Laue_measured_fraction_max 0.995
_diffrn_reflns_limit_h_max 16
_diffrn_reflns_limit_h_min -15
_diffrn_reflns_limit_k_max 16
_diffrn_reflns_limit_k_min -14
_diffrn_reflns_limit_l_max 17
_diffrn_reflns_limit_l_min -13
_diffrn_reflns_number 18535
_diffrn_reflns_point_group_measured_fraction_full 0.994
_diffrn_reflns_point_group_measured_fraction_max 0.995
_diffrn_reflns_theta_full 25.242
_diffrn_reflns_theta_max 25.994
_diffrn_reflns_theta_min 3.114
_exptl_absorpt_coefficient_mu 0.834
_exptl_absorpt_correction_T_max 0.90
_exptl_absorpt_correction_T_min 0.85
_exptl_absorpt_correction_type multi-scan
_exptl_absorpt_process_details 'SADABS; Bruker, 2008'
_exptl_crystal_colour colorless
_exptl_crystal_density_diffrn 1.282
_exptl_crystal_density_method 'not measured'
_exptl_crystal_description block
_exptl_crystal_F_000 790
_exptl_crystal_size_max 0.140
_exptl_crystal_size_mid 0.120
_exptl_crystal_size_min 0.100
_refine_diff_density_max 1.874
_refine_diff_density_min -0.938
_refine_diff_density_rms 0.096
_refine_ls_extinction_method none
_refine_ls_goodness_of_fit_ref 1.060
_refine_ls_hydrogen_treatment constr
_refine_ls_matrix_type full
_refine_ls_number_parameters 432
_refine_ls_number_reflns 7977
_refine_ls_number_restraints 1
_refine_ls_restrained_S_all 157.823
_refine_ls_R_factor_all 0.0669
_refine_ls_R_factor_gt 0.0532
_refine_ls_shift/su_max 0.001
_refine_ls_shift/su_mean 0.000
_refine_ls_structure_factor_coef Fsqd
_refine_ls_weighting_details 'w=1/[\s^2^(Fo^2^)+(0.05P)^2^+1.55P] where P=(Fo^2^+2Fc^2^)/3'
_refine_ls_weighting_scheme calc
_refine_ls_wR_factor_gt 0.1116
_refine_ls_wR_factor_ref 0.1154
_reflns_Friedel_coverage 0.000
_reflns_number_gt 5816
_reflns_number_total 7977
_reflns_threshold_expression 'I > 2\s(I)'
_cod_data_source_file c6ra10144e2.cif
_cod_data_source_block 8
_cod_original_cell_volume 2039.4(6)
_cod_database_code 7225435
_shelx_shelxl_version_number 2014/7
_shelx_space_group_comment
;
The symmetry employed for this shelxl refinement is uniquely defined
by the following loop, which should always be used as a source of
symmetry information in preference to the above space-group names.
They are only intended as comments.
;
_shelx_estimated_absorpt_t_min 0.892
_shelx_estimated_absorpt_t_max 0.921

loop_
_space_group_symop_operation_xyz
'x, y, z'
'-x, -y, -z'

loop_
_atom_site_label
_atom_site_type_symbol
_atom_site_fract_x
_atom_site_fract_y
_atom_site_fract_z
_atom_site_U_iso_or_equiv
_atom_site_adp_type
_atom_site_occupancy
_atom_site_site_symmetry_order
_atom_site_calc_flag
_atom_site_refinement_flags_posn
_atom_site_refinement_flags_adp
_atom_site_refinement_flags_occupancy
C1 C 0.2139(4) 0.6227(4) 0.5229(4) 0.0495(11) Uani 1 1 d . . .
C2 C 0.2756(4) 0.6619(4) 0.5717(4) 0.0464(11) Uani 1 1 d . . .
C3 C 0.2679(4) 0.7765(4) 0.5210(4) 0.0491(11) Uani 1 1 d . . .
H3 H 0.2257 0.8279 0.4568 0.059 Uiso 1 1 calc R U .
C4 C 0.3221(3) 0.8179(4) 0.5638(4) 0.0451(11) Uani 1 1 d . . .
H4 H 0.3159 0.8973 0.5287 0.054 Uiso 1 1 calc R U .
C5 C 0.3837(3) 0.7447(4) 0.6555(3) 0.0443(11) Uani 1 1 d . . .
C6 C 0.3912(4) 0.6302(4) 0.7065(4) 0.0557(12) Uani 1 1 d . . .
H6 H 0.4334 0.5791 0.7708 0.067 Uiso 1 1 calc R U .
C7 C 0.3373(4) 0.5883(4) 0.6644(4) 0.0572(13) Uani 1 1 d . . .
H7 H 0.3434 0.5090 0.6999 0.069 Uiso 1 1 calc R U .
C8 C 0.4379(4) 0.7926(4) 0.6955(4) 0.0479(11) Uani 1 1 d . . .
C9 C 0.0858(4) 0.6716(4) 0.5508(4) 0.0517(12) Uani 1 1 d . . .
C10 C 0.0491(4) 0.7046(4) 0.6363(4) 0.0546(12) Uani 1 1 d . . .
H10 H 0.1019 0.6945 0.6817 0.066 Uiso 1 1 calc R U .
C11 C -0.0657(4) 0.7526(4) 0.6553(4) 0.0547(12) Uani 1 1 d . . .
H11 H -0.0911 0.7765 0.7132 0.066 Uiso 1 1 calc R U .
C12 C -0.1427(4) 0.7657(4) 0.5899(4) 0.0532(12) Uani 1 1 d . . .
C13 C -0.1028(4) 0.7325(4) 0.5042(4) 0.0577(13) Uani 1 1 d . . .
H13 H -0.1550 0.7433 0.4576 0.069 Uiso 1 1 calc R U .
C14 C 0.0082(4) 0.6854(4) 0.4858(4) 0.0574(13) Uani 1 1 d . . .
H14 H 0.0332 0.6617 0.4278 0.069 Uiso 1 1 calc R U .
C15 C -0.2659(4) 0.8177(4) 0.6125(4) 0.0498(12) Uani 1 1 d . . .
C16 C 0.2571(4) 0.4949(4) 0.5571(4) 0.0463(11) Uani 1 1 d . . .
C17 C 0.2096(3) 0.4236(4) 0.6356(3) 0.0415(10) Uani 1 1 d . . .
H17 H 0.1410 0.4586 0.6667 0.050 Uiso 1 1 calc R U .
C18 C 0.2601(3) 0.3033(4) 0.6693(4) 0.0460(11) Uani 1 1 d . . .
H18 H 0.2259 0.2553 0.7229 0.055 Uiso 1 1 calc R U .
C19 C 0.3615(3) 0.2505(4) 0.6253(3) 0.0419(10) Uani 1 1 d . . .
C20 C 0.4113(4) 0.3218(4) 0.5457(4) 0.0537(12) Uani 1 1 d . . .
H20 H 0.4805 0.2870 0.5151 0.064 Uiso 1 1 calc R U .
C21 C 0.3581(4) 0.4441(4) 0.5121(4) 0.0567(13) Uani 1 1 d . . .
H21 H 0.3909 0.4933 0.4582 0.068 Uiso 1 1 calc R U .
C22 C 0.4279(3) 0.1183(3) 0.6653(3) 0.0293(8) Uani 1 1 d . . .
C23 C 0.7047(4) 0.9991(5) 0.7830(4) 0.0618(14) Uani 1 1 d . . .
H23 H 0.7096 1.0171 0.7088 0.074 Uiso 1 1 calc R U .
C24 C 0.7582(4) 1.0386(5) 0.8255(5) 0.0643(14) Uani 1 1 d . . .
H24 H 0.8001 1.0834 0.7816 0.077 Uiso 1 1 calc DR U .
C25 C 0.7498(5) 1.0117(5) 0.9344(5) 0.0684(15) Uani 1 1 d . . .
H25 H 0.7863 1.0384 0.9651 0.082 Uiso 1 1 calc R U .
C26 C 0.6886(4) 0.9461(5) 0.9984(5) 0.0657(15) Uani 1 1 d . . .
H26 H 0.6824 0.9293 1.0723 0.079 Uiso 1 1 calc R U .
C27 C 0.6363(4) 0.9049(4) 0.9549(4) 0.0553(13) Uani 1 1 d . . .
C28 C 0.5770(4) 0.8456(5) 1.0078(4) 0.0592(13) Uani 1 1 d . . .
C29 C 0.5604(4) 0.8092(5) 1.1188(4) 0.0647(14) Uani 1 1 d . . .
H29 H 0.5886 0.8348 1.1580 0.078 Uiso 1 1 calc R U .
C30 C 0.5037(5) 0.7370(5) 1.1699(4) 0.0677(15) Uani 1 1 d . . .
H30 H 0.4936 0.7124 1.2447 0.081 Uiso 1 1 calc R U .
C31 C 0.4612(5) 0.6997(5) 1.1153(5) 0.0691(15) Uani 1 1 d . . .
H31 H 0.4211 0.6504 1.1510 0.083 Uiso 1 1 calc R U .
C32 C 0.4784(4) 0.7360(5) 1.0055(4) 0.0657(15) Uani 1 1 d . . .
H32 H 0.4505 0.7097 0.9668 0.079 Uiso 1 1 calc R U .
C33 C 0.1784(5) 0.7599(5) -0.0362(5) 0.0819(18) Uani 1 1 d . . .
H33A H 0.1922 0.6944 -0.0560 0.123 Uiso 1 1 calc R U .
H33B H 0.2394 0.7876 -0.0630 0.123 Uiso 1 1 calc R U .
H33C H 0.1068 0.8250 -0.0673 0.123 Uiso 1 1 calc R U .
C34 C 0.1013(5) 0.8018(5) 0.1341(5) 0.0775(17) Uani 1 1 d . . .
H34A H 0.0564 0.8788 0.0803 0.116 Uiso 1 1 calc R U .
H34B H 0.1494 0.8120 0.1722 0.116 Uiso 1 1 calc DR U .
H34C H 0.0512 0.7681 0.1845 0.116 Uiso 1 1 calc R U .
C35 C 0.2350(4) 0.6022(5) 0.1464(5) 0.0698(16) Uani 1 1 d . . .
H35 H 0.2613 0.5425 0.1191 0.084 Uiso 1 1 calc R U .
Cd1 Cd 0.5000 1.0000 0.5000 0.04466(15) Uani 1 2 d S . P
Cd2 Cd 0.54363(2) 0.87852(3) 0.77418(3) 0.04591(12) Uani 1 1 d . . .
N1 N 0.6442(3) 0.9342(3) 0.8457(3) 0.0463(9) Uani 1 1 d . . .
N2 N 0.5342(3) 0.8084(3) 0.9525(3) 0.0455(9) Uani 1 1 d . . .
N3 N 0.1738(4) 0.7190(4) 0.0802(4) 0.0764(14) Uani 1 1 d . . .
O1 O 0.4365(2) 0.8910(3) 0.6470(2) 0.0463(8) Uani 1 1 d . . .
O2 O 0.4898(2) 0.7244(2) 0.7881(3) 0.0501(8) Uani 1 1 d . . .
O3 O -0.3270(2) 0.8736(3) 0.5286(2) 0.0462(7) Uani 1 1 d . . .
O4 O -0.2952(2) 0.8103(3) 0.7026(3) 0.0596(9) Uani 1 1 d . . .
O5 O 0.3993(2) 0.0567(2) 0.7507(2) 0.0454(7) Uani 1 1 d . . .
O6 O 0.5085(2) 0.0730(3) 0.6162(2) 0.0410(7) Uani 1 1 d . . .
O7 O 0.2222(2) 0.6585(3) 0.4113(2) 0.0488(8) Uani 1 1 d . . .
H7X H 0.2146 0.6094 0.3805 0.059 Uiso 1 1 d R U .
O8 O 0.2561(3) 0.5741(3) 0.2407(3) 0.0789(12) Uani 1 1 d . . .

loop_
_atom_site_aniso_label
_atom_site_aniso_U_11
_atom_site_aniso_U_22
_atom_site_aniso_U_33
_atom_site_aniso_U_23
_atom_site_aniso_U_13
_atom_site_aniso_U_12
C1 0.041(2) 0.046(3) 0.051(3) -0.017(2) -0.007(2) -0.008(2)
C2 0.041(2) 0.043(3) 0.048(3) -0.015(2) -0.001(2) -0.012(2)
C3 0.042(3) 0.054(3) 0.041(3) -0.016(2) 0.007(2) -0.015(2)
C4 0.036(2) 0.037(2) 0.052(3) -0.014(2) 0.002(2) -0.0098(19)
C5 0.040(2) 0.045(3) 0.035(2) -0.012(2) 0.0100(19) -0.014(2)
C6 0.054(3) 0.052(3) 0.048(3) -0.014(2) -0.012(2) -0.011(2)
C7 0.065(3) 0.040(3) 0.050(3) -0.015(2) -0.016(2) -0.004(2)
C8 0.039(2) 0.041(3) 0.042(3) -0.014(2) 0.002(2) -0.001(2)
C9 0.037(2) 0.050(3) 0.053(3) -0.011(2) -0.001(2) -0.013(2)
C10 0.042(3) 0.059(3) 0.051(3) -0.016(3) -0.006(2) -0.013(2)
C11 0.042(3) 0.065(3) 0.043(3) -0.014(2) -0.002(2) -0.015(2)
C12 0.041(3) 0.050(3) 0.045(3) -0.012(2) -0.005(2) -0.004(2)
C13 0.032(2) 0.056(3) 0.066(3) -0.023(3) -0.006(2) 0.000(2)
C14 0.042(3) 0.061(3) 0.066(3) -0.029(3) 0.004(2) -0.015(2)
C15 0.036(2) 0.047(3) 0.043(3) -0.013(2) -0.006(2) 0.000(2)
C16 0.040(2) 0.038(2) 0.053(3) -0.018(2) -0.004(2) -0.007(2)
C17 0.037(2) 0.032(2) 0.033(2) -0.0085(19) -0.0064(18) 0.0044(18)
C18 0.029(2) 0.030(2) 0.055(3) -0.013(2) -0.0052(19) 0.0066(17)
C19 0.033(2) 0.040(2) 0.042(3) -0.014(2) -0.0134(18) -0.0022(19)
C20 0.048(3) 0.042(3) 0.052(3) -0.011(2) -0.006(2) -0.006(2)
C21 0.066(3) 0.044(3) 0.048(3) -0.018(2) 0.011(2) -0.016(2)
C22 0.035(2) 0.026(2) 0.031(2) -0.0183(17) -0.0139(17) -0.0027(16)
C23 0.064(3) 0.057(3) 0.053(3) -0.011(3) -0.015(3) -0.020(3)
C24 0.054(3) 0.062(3) 0.062(4) -0.016(3) -0.016(3) -0.012(3)
C25 0.066(3) 0.056(3) 0.073(4) -0.017(3) -0.019(3) -0.017(3)
C26 0.063(3) 0.053(3) 0.060(4) -0.014(3) -0.023(3) -0.005(3)
C27 0.055(3) 0.040(3) 0.053(3) -0.011(2) -0.019(2) -0.004(2)
C28 0.064(3) 0.050(3) 0.043(3) -0.004(2) -0.012(2) -0.014(3)
C29 0.063(3) 0.061(3) 0.049(3) -0.015(3) -0.017(3) -0.006(3)
C30 0.075(4) 0.062(4) 0.045(3) -0.009(3) -0.016(3) -0.015(3)
C31 0.066(3) 0.057(3) 0.057(4) -0.007(3) -0.014(3) -0.012(3)
C32 0.065(3) 0.061(3) 0.051(3) -0.009(3) -0.014(3) -0.015(3)
C33 0.073(4) 0.075(4) 0.067(4) -0.012(3) -0.013(3) -0.014(3)
C34 0.070(4) 0.066(4) 0.066(4) -0.012(3) -0.011(3) -0.009(3)
C35 0.065(3) 0.050(3) 0.067(4) -0.013(3) -0.011(3) -0.005(3)
Cd1 0.0295(2) 0.0273(2) 0.0538(3) -0.0139(2) -0.00370(19) 0.00841(18)
Cd2 0.03214(18) 0.02885(18) 0.0525(2) -0.01356(15) -0.00341(14) 0.00782(13)
N1 0.0318(19) 0.033(2) 0.053(2) -0.0155(18) -0.0033(16) 0.0057(15)
N2 0.0338(19) 0.033(2) 0.047(2) -0.0081(17) -0.0197(17) 0.0060(16)
N3 0.070(3) 0.066(3) 0.059(3) -0.012(3) -0.013(2) -0.005(2)
O1 0.0305(15) 0.0276(16) 0.055(2) -0.0123(15) -0.0033(13) 0.0082(12)
O2 0.0441(17) 0.0310(16) 0.052(2) -0.0126(15) -0.0042(14) 0.0030(13)
O3 0.0373(16) 0.0405(17) 0.0435(18) -0.0130(14) -0.0129(13) 0.0010(13)
O4 0.0411(17) 0.055(2) 0.047(2) -0.0204(17) -0.0062(15) 0.0150(15)
O5 0.0325(15) 0.0322(16) 0.048(2) -0.0111(15) -0.0048(13) 0.0046(12)
O6 0.0308(15) 0.0495(18) 0.0395(17) -0.0265(15) -0.0057(12) -0.0021(13)
O7 0.0330(15) 0.0448(18) 0.051(2) -0.0173(15) -0.0029(13) -0.0006(13)
O8 0.075(3) 0.071(3) 0.059(3) -0.010(2) -0.014(2) -0.011(2)

loop_
_atom_type_symbol
_atom_type_description
_atom_type_scat_dispersion_real
_atom_type_scat_dispersion_imag
_atom_type_scat_source
C C 0.0033 0.0016 'International Tables Vol C Tables 4.2.6.8 and 6.1.1.4'
H H 0.0000 0.0000 'International Tables Vol C Tables 4.2.6.8 and 6.1.1.4'
N N 0.0061 0.0033 'International Tables Vol C Tables 4.2.6.8 and 6.1.1.4'
O O 0.0106 0.0060 'International Tables Vol C Tables 4.2.6.8 and 6.1.1.4'
Cd Cd -0.8075 1.2024 'International Tables Vol C Tables 4.2.6.8 and 6.1.1.4'

loop_
_geom_angle_atom_site_label_1
_geom_angle_atom_site_label_2
_geom_angle_atom_site_label_3
_geom_angle
_geom_angle_site_symmetry_1
_geom_angle_site_symmetry_3
O7 C1 C16 100.5(4) . .
O7 C1 C2 115.9(4) . .
C16 C1 C2 113.7(4) . .
O7 C1 C9 107.8(3) . .
C16 C1 C9 109.6(4) . .
C2 C1 C9 108.9(4) . .
C7 C2 C3 119.3(5) . .
C7 C2 C1 122.8(4) . .
C3 C2 C1 118.0(4) . .
C2 C3 C4 120.3(4) . .
C2 C3 H3 119.9 . .
C4 C3 H3 119.9 . .
C5 C4 C3 120.4(4) . .
C5 C4 H4 119.8 . .
C3 C4 H4 119.8 . .
C4 C5 C6 119.4(5) . .
C4 C5 C8 117.8(4) . .
C6 C5 C8 122.9(4) . .
C5 C6 C7 120.6(4) . .
C5 C6 H6 119.7 . .
C7 C6 H6 119.7 . .
C2 C7 C6 120.1(5) . .
C2 C7 H7 119.9 . .
C6 C7 H7 119.9 . .
O1 C8 O2 120.3(5) . .
O1 C8 C5 122.4(4) . .
O2 C8 C5 117.3(4) . .
O1 C8 Cd2 58.8(3) . .
O2 C8 Cd2 61.5(2) . .
C5 C8 Cd2 178.7(3) . .
C14 C9 C10 119.6(4) . .
C14 C9 C1 118.6(4) . .
C10 C9 C1 121.7(4) . .
C9 C10 C11 119.8(4) . .
C9 C10 H10 120.1 . .
C11 C10 H10 120.1 . .
C12 C11 C10 120.1(5) . .
C12 C11 H11 119.9 . .
C10 C11 H11 119.9 . .
C11 C12 C13 118.5(4) . .
C11 C12 C15 118.8(5) . .
C13 C12 C15 122.6(4) . .
C14 C13 C12 121.6(5) . .
C14 C13 H13 119.2 . .
C12 C13 H13 119.2 . .
C13 C14 C9 120.4(5) . .
C13 C14 H14 119.8 . .
C9 C14 H14 119.8 . .
O4 C15 O3 128.0(4) . .
O4 C15 C12 119.1(4) . .
O3 C15 C12 112.6(4) . .
C17 C16 C21 119.8(4) . .
C17 C16 C1 124.3(4) . .
C21 C16 C1 115.7(4) . .
C18 C17 C16 120.9(4) . .
C18 C17 H17 119.6 . .
C16 C17 H17 119.6 . .
C17 C18 C19 120.2(4) . .
C17 C18 H18 119.9 . .
C19 C18 H18 119.9 . .
C18 C19 C20 119.6(4) . .
C18 C19 C22 123.4(4) . .
C20 C19 C22 116.8(4) . .
C21 C20 C19 119.1(4) . .
C21 C20 H20 120.4 . .
C19 C20 H20 120.4 . .
C16 C21 C20 120.3(5) . .
C16 C21 H21 119.8 . .
C20 C21 H21 119.8 . .
O5 C22 O6 120.9(4) . .
O5 C22 C19 117.1(3) . .
O6 C22 C19 122.0(4) . .
O5 C22 Cd2 54.82(18) . 1_545
O6 C22 Cd2 66.3(2) . 1_545
C19 C22 Cd2 169.6(3) . 1_545
N1 C23 C24 121.1(5) . .
N1 C23 H23 119.5 . .
C24 C23 H23 119.5 . .
C23 C24 C25 118.8(6) . .
C23 C24 H24 120.6 . .
C25 C24 H24 120.6 . .
C26 C25 C24 120.5(5) . .
C26 C25 H25 119.8 . .
C24 C25 H25 119.8 . .
C25 C26 C27 120.3(6) . .
C25 C26 H26 119.8 . .
C27 C26 H26 119.8 . .
C28 C27 C26 124.3(6) . .
C28 C27 N1 117.3(5) . .
C26 C27 N1 118.3(5) . .
C27 C28 N2 116.6(5) . .
C27 C28 C29 124.3(6) . .
N2 C28 C29 118.9(5) . .
C30 C29 C28 120.0(5) . .
C30 C29 H29 120.0 . .
C28 C29 H29 120.0 . .
C29 C30 C31 121.2(6) . .
C29 C30 H30 119.4 . .
C31 C30 H30 119.4 . .
C30 C31 C32 118.2(6) . .
C30 C31 H31 120.9 . .
C32 C31 H31 120.9 . .
N2 C32 C31 121.7(5) . .
N2 C32 H32 119.2 . .
C31 C32 H32 119.2 . .
N3 C33 H33A 109.5 . .
N3 C33 H33B 109.5 . .
H33A C33 H33B 109.5 . .
N3 C33 H33C 109.5 . .
H33A C33 H33C 109.5 . .
H33B C33 H33C 109.5 . .
N3 C34 H34A 109.5 . .
N3 C34 H34B 109.5 . .
H34A C34 H34B 109.5 . .
N3 C34 H34C 109.5 . .
H34A C34 H34C 109.5 . .
H34B C34 H34C 109.5 . .
O8 C35 N3 121.4(6) . .
O8 C35 H35 119.3 . .
N3 C35 H35 119.3 . .
O3 Cd1 O3 180.0 2_576 1_655
O3 Cd1 O1 85.55(10) 2_576 .
O3 Cd1 O1 94.45(10) 1_655 .
O3 Cd1 O1 94.45(10) 2_576 2_676
O3 Cd1 O1 85.55(10) 1_655 2_676
O1 Cd1 O1 180.00(15) . 2_676
O3 Cd1 O6 93.42(10) 2_576 2_666
O3 Cd1 O6 86.58(10) 1_655 2_666
O1 Cd1 O6 100.84(11) . 2_666
O1 Cd1 O6 79.16(11) 2_676 2_666
O3 Cd1 O6 86.58(10) 2_576 1_565
O3 Cd1 O6 93.42(10) 1_655 1_565
O1 Cd1 O6 79.16(11) . 1_565
O1 Cd1 O6 100.84(11) 2_676 1_565
O6 Cd1 O6 180.0 2_666 1_565
O4 Cd2 N2 118.11(12) 1_655 .
O4 Cd2 O5 138.27(12) 1_655 1_565
N2 Cd2 O5 93.92(11) . 1_565
O4 Cd2 N1 81.95(13) 1_655 .
N2 Cd2 N1 67.80(14) . .
O5 Cd2 N1 86.97(11) 1_565 .
O4 Cd2 O1 95.10(11) 1_655 .
N2 Cd2 O1 131.05(12) . .
O5 Cd2 O1 80.65(10) 1_565 .
N1 Cd2 O1 157.81(12) . .
O4 Cd2 O2 93.94(12) 1_655 .
N2 Cd2 O2 86.31(13) . .
O5 Cd2 O2 115.45(10) 1_565 .
N1 Cd2 O2 147.32(12) . .
O1 Cd2 O2 54.58(10) . .
O4 Cd2 O6 86.41(11) 1_655 1_565
N2 Cd2 O6 139.48(11) . 1_565
O5 Cd2 O6 52.66(10) 1_565 1_565
N1 Cd2 O6 86.17(11) . 1_565
O1 Cd2 O6 71.68(10) . 1_565
O2 Cd2 O6 126.10(10) . 1_565
O4 Cd2 C8 94.99(13) 1_655 .
N2 Cd2 C8 110.62(14) . .
O5 Cd2 C8 97.89(12) 1_565 .
N1 Cd2 C8 175.03(12) . .
O1 Cd2 C8 25.99(11) . .
O2 Cd2 C8 28.59(12) . .
O6 Cd2 C8 97.59(12) 1_565 .
O4 Cd2 C22 112.33(13) 1_655 1_565
N2 Cd2 C22 116.65(12) . 1_565
O5 Cd2 C22 26.20(10) 1_565 1_565
N1 Cd2 C22 84.65(11) . 1_565
O1 Cd2 C22 76.11(10) . 1_565
O2 Cd2 C22 126.10(10) . 1_565
O6 Cd2 C22 26.54(10) 1_565 1_565
C8 Cd2 C22 100.17(12) . 1_565
C23 N1 C27 121.0(4) . .
C23 N1 Cd2 121.5(3) . .
C27 N1 Cd2 117.3(3) . .
C32 N2 C28 119.9(4) . .
C32 N2 Cd2 119.9(3) . .
C28 N2 Cd2 120.1(3) . .
C35 N3 C33 121.6(5) . .
C35 N3 C34 116.8(5) . .
C33 N3 C34 121.6(4) . .
C8 O1 Cd1 142.3(3) . .
C8 O1 Cd2 95.2(3) . .
Cd1 O1 Cd2 99.02(12) . .
C8 O2 Cd2 89.9(3) . .
C15 O3 Cd1 130.7(3) . 1_455
C15 O4 Cd2 133.8(3) . 1_455
C22 O5 Cd2 99.0(2) . 1_545
C22 O6 Cd1 125.0(2) . 1_545
C22 O6 Cd2 87.1(2) . 1_545
Cd1 O6 Cd2 93.12(10) 1_545 1_545
C1 O7 H7X 118.0 . .

loop_
_geom_bond_atom_site_label_1
_geom_bond_atom_site_label_2
_geom_bond_distance
_geom_bond_site_symmetry_2
C1 O7 1.413(5) .
C1 C16 1.456(6) .
C1 C2 1.511(6) .
C1 C9 1.571(6) .
C2 C7 1.376(6) .
C2 C3 1.376(6) .
C3 C4 1.402(6) .
C3 H3 0.9500 .
C4 C5 1.364(6) .
C4 H4 0.9500 .
C5 C6 1.376(6) .
C5 C8 1.447(7) .
C6 C7 1.397(7) .
C6 H6 0.9500 .
C7 H7 0.9500 .
C8 O1 1.209(5) .
C8 O2 1.315(5) .
C8 Cd2 2.748(5) .
C9 C14 1.385(7) .
C9 C10 1.386(7) .
C10 C11 1.394(6) .
C10 H10 0.9500 .
C11 C12 1.387(7) .
C11 H11 0.9500 .
C12 C13 1.393(7) .
C12 C15 1.504(6) .
C13 C14 1.350(6) .
C13 H13 0.9500 .
C14 H14 0.9500 .
C15 O4 1.218(5) .
C15 O3 1.278(5) .
C16 C17 1.377(6) .
C16 C21 1.390(6) .
C17 C18 1.367(6) .
C17 H17 0.9500 .
C18 C19 1.395(6) .
C18 H18 0.9500 .
C19 C20 1.404(6) .
C19 C22 1.510(5) .
C20 C21 1.391(6) .
C20 H20 0.9500 .
C21 H21 0.9500 .
C22 O5 1.231(5) .
C22 O6 1.233(4) .
C22 Cd2 2.755(4) 1_545
C23 N1 1.370(6) .
C23 C24 1.372(7) .
C23 H23 0.9500 .
C24 C25 1.393(8) .
C24 H24 0.9500 .
C25 C26 1.388(8) .
C25 H25 0.9500 .
C26 C27 1.388(7) .
C26 H26 0.9500 .
C27 C28 1.279(7) .
C27 N1 1.392(6) .
C28 N2 1.378(6) .
C28 C29 1.414(7) .
C29 C30 1.370(8) .
C29 H29 0.9500 .
C30 C31 1.371(8) .
C30 H30 0.9500 .
C31 C32 1.398(7) .
C31 H31 0.9500 .
C32 N2 1.366(7) .
C32 H32 0.9500 .
C33 N3 1.470(7) .
C33 H33A 0.9800 .
C33 H33B 0.9800 .
C33 H33C 0.9800 .
C34 N3 1.515(7) .
C34 H34A 0.9800 .
C34 H34B 0.9800 .
C34 H34C 0.9800 .
C35 O8 1.246(6) .
C35 N3 1.391(7) .
C35 H35 0.9500 .
Cd1 O3 2.165(3) 2_576
Cd1 O3 2.165(3) 1_655
Cd1 O1 2.224(3) .
Cd1 O1 2.224(3) 2_676
Cd1 O6 2.271(3) 2_666
Cd1 O6 2.271(3) 1_565
Cd2 O4 2.174(3) 1_655
Cd2 N2 2.246(4) .
Cd2 O5 2.279(3) 1_565
Cd2 N1 2.302(4) .
Cd2 O1 2.360(3) .
Cd2 O2 2.416(3) .
Cd2 O6 2.526(3) 1_565
Cd2 C22 2.755(4) 1_565
O3 Cd1 2.165(3) 1_455
O4 Cd2 2.174(3) 1_455
O5 Cd2 2.279(3) 1_545
O6 Cd1 2.271(3) 1_545
O6 Cd2 2.526(3) 1_545
O7 H7X 0.9799 .

loop_
_geom_torsion_atom_site_label_1
_geom_torsion_atom_site_label_2
_geom_torsion_atom_site_label_3
_geom_torsion_atom_site_label_4
_geom_torsion
_geom_torsion_site_symmetry_1
_geom_torsion_site_symmetry_4
O7 C1 C2 C7 -137.3(5) . .
C16 C1 C2 C7 -21.6(7) . .
C9 C1 C2 C7 100.9(5) . .
O7 C1 C2 C3 43.5(6) . .
C16 C1 C2 C3 159.2(4) . .
C9 C1 C2 C3 -78.2(5) . .
C7 C2 C3 C4 -0.2(7) . .
C1 C2 C3 C4 179.0(4) . .
C2 C3 C4 C5 0.5(7) . .
C3 C4 C5 C6 -0.7(7) . .
C3 C4 C5 C8 179.9(4) . .
C4 C5 C6 C7 0.6(7) . .
C8 C5 C6 C7 -180.0(4) . .
C3 C2 C7 C6 0.1(7) . .
C1 C2 C7 C6 -179.0(4) . .
C5 C6 C7 C2 -0.4(8) . .
C4 C5 C8 O1 -5.2(6) . .
C6 C5 C8 O1 175.4(4) . .
C4 C5 C8 O2 174.9(4) . .
C6 C5 C8 O2 -4.5(6) . .
O7 C1 C9 C14 30.0(6) . .
C16 C1 C9 C14 -78.5(6) . .
C2 C1 C9 C14 156.5(4) . .
O7 C1 C9 C10 -147.7(4) . .
C16 C1 C9 C10 103.7(5) . .
C2 C1 C9 C10 -21.2(6) . .
C14 C9 C10 C11 -0.7(8) . .
C1 C9 C10 C11 177.0(4) . .
C9 C10 C11 C12 1.0(8) . .
C10 C11 C12 C13 -1.5(7) . .
C10 C11 C12 C15 180.0(4) . .
C11 C12 C13 C14 1.9(8) . .
C15 C12 C13 C14 -179.7(5) . .
C12 C13 C14 C9 -1.6(8) . .
C10 C9 C14 C13 1.0(8) . .
C1 C9 C14 C13 -176.8(5) . .
C11 C12 C15 O4 -24.6(7) . .
C13 C12 C15 O4 156.9(5) . .
C11 C12 C15 O3 150.2(5) . .
C13 C12 C15 O3 -28.2(7) . .
O7 C1 C16 C17 -136.5(4) . .
C2 C1 C16 C17 99.1(5) . .
C9 C1 C16 C17 -23.1(6) . .
O7 C1 C16 C21 49.2(5) . .
C2 C1 C16 C21 -75.2(6) . .
C9 C1 C16 C21 162.6(4) . .
C21 C16 C17 C18 -0.7(7) . .
C1 C16 C17 C18 -174.7(4) . .
C16 C17 C18 C19 0.7(7) . .
C17 C18 C19 C20 -0.3(7) . .
C17 C18 C19 C22 174.0(4) . .
C18 C19 C20 C21 -0.1(7) . .
C22 C19 C20 C21 -174.8(4) . .
C17 C16 C21 C20 0.2(7) . .
C1 C16 C21 C20 174.8(5) . .
C19 C20 C21 C16 0.2(8) . .
C18 C19 C22 O5 -11.6(6) . .
C20 C19 C22 O5 162.9(4) . .
C18 C19 C22 O6 169.6(4) . .
C20 C19 C22 O6 -15.9(6) . .
C18 C19 C22 Cd2 -49.1(17) . 1_545
C20 C19 C22 Cd2 125.3(15) . 1_545
N1 C23 C24 C25 -0.2(8) . .
C23 C24 C25 C26 0.1(8) . .
C24 C25 C26 C27 1.0(8) . .
C25 C26 C27 C28 -178.9(5) . .
C25 C26 C27 N1 -1.9(7) . .
C26 C27 C28 N2 -178.0(4) . .
N1 C27 C28 N2 5.1(7) . .
C26 C27 C28 C29 -2.9(9) . .
N1 C27 C28 C29 -179.9(4) . .
C27 C28 C29 C30 -174.2(5) . .
N2 C28 C29 C30 0.7(7) . .
C28 C29 C30 C31 -0.6(8) . .
C29 C30 C31 C32 0.8(8) . .
C30 C31 C32 N2 -1.1(8) . .
C24 C23 N1 C27 -0.8(7) . .
C24 C23 N1 Cd2 175.6(4) . .
C28 C27 N1 C23 179.0(5) . .
C26 C27 N1 C23 1.8(6) . .
C28 C27 N1 Cd2 2.5(6) . .
C26 C27 N1 Cd2 -174.7(3) . .
C31 C32 N2 C28 1.2(7) . .
C31 C32 N2 Cd2 -173.7(4) . .
C27 C28 N2 C32 174.3(5) . .
C29 C28 N2 C32 -1.0(7) . .
C27 C28 N2 Cd2 -10.7(6) . .
C29 C28 N2 Cd2 173.9(3) . .
O8 C35 N3 C33 160.2(6) . .
O8 C35 N3 C34 -20.4(8) . .
O2 C8 O1 Cd1 112.6(5) . .
C5 C8 O1 Cd1 -67.4(6) . .
Cd2 C8 O1 Cd1 112.1(4) . .
O2 C8 O1 Cd2 0.5(4) . .
C5 C8 O1 Cd2 -179.5(4) . .
O1 C8 O2 Cd2 -0.5(4) . .
C5 C8 O2 Cd2 179.5(3) . .
O4 C15 O3 Cd1 10.6(8) . 1_455
C12 C15 O3 Cd1 -163.7(3) . 1_455
O3 C15 O4 Cd2 1.2(9) . 1_455
C12 C15 O4 Cd2 175.2(3) . 1_455
O6 C22 O5 Cd2 6.6(4) . 1_545
C19 C22 O5 Cd2 -172.3(3) . 1_545
O5 C22 O6 Cd1 85.9(4) . 1_545
C19 C22 O6 Cd1 -95.3(4) . 1_545
Cd2 C22 O6 Cd1 91.8(2) 1_545 1_545
O5 C22 O6 Cd2 -5.9(3) . 1_545
C19 C22 O6 Cd2 172.9(3) . 1_545

loop_
_platon_squeeze_void_nr
_platon_squeeze_void_average_x
_platon_squeeze_void_average_y
_platon_squeeze_void_average_z
_platon_squeeze_void_volume
_platon_squeeze_void_count_electrons
_platon_squeeze_void_content
1 -0.011 0.286 0.214 547 21 ' '
